data_4110075
loop_
_publ_author_name
'F. Albert Cotton'
'Santiago Herrero'
'Reyes Jim\'enez-Aparicio'
'Carlos A. Murillo'
'Francisco A. Urbanos'
'Dino Villagr\'an'
'Xiaoping Wang'

_publ_section_title
;
 How Small Variations in Crystal Interactions Affect Macroscopic
 Properties
;
_journal_name_full 'Journal of the American Chemical Society'
_journal_page_first 12666
_journal_page_last 12667
_journal_paper_doi 10.1021/ja075808z
_journal_volume 129
_journal_year 2007
_chemical_formula_sum 'C46 H46 F3 N6 O7 Ru2 S'
_chemical_formula_weight 1086.09
_chemical_name_common '[Ru2(DPhF)3(OAc)(H2O)](CF3SO3), thf'
_chemical_name_systematic
; 
 ? 
;
_space_group_IT_number 14
_symmetry_cell_setting monoclinic
_symmetry_space_group_name_Hall '-P 2ybc'
_symmetry_space_group_name_H-M 'P 1 21/c 1'
_atom_sites_solution_hydrogens geom
_atom_sites_solution_primary direct
_atom_sites_solution_secondary difmap
_audit_creation_method SHELXL-97
_cell_angle_alpha 90.00
_cell_angle_beta 98.4260(10)
_cell_angle_gamma 90.00
_cell_formula_units_Z 8
_cell_length_a 22.6714(14)
_cell_length_b 23.5666(15)
_cell_length_c 17.4698(11)
_cell_measurement_reflns_used 9457
_cell_measurement_temperature 100(2)
_cell_measurement_theta_max 26.32
_cell_measurement_theta_min 2.21
_cell_volume 9233.2(10)
_computing_cell_refinement SAINT
_computing_data_collection SMART
_computing_data_reduction SAINT
_computing_structure_refinement 'SHELXL-97 (Sheldrick, 1997)'
_computing_structure_solution 'SHELXS-97 (Sheldrick, 1990)'
_diffrn_ambient_temperature 100(2)
_diffrn_measured_fraction_theta_full 0.996
_diffrn_measured_fraction_theta_max 0.996
_diffrn_measurement_device_type 'Bruker SMART 1000 CCD'
_diffrn_measurement_method '\w scans'
_diffrn_radiation_monochromator graphite
_diffrn_radiation_source 'normal-focus sealed tube'
_diffrn_radiation_type MoK\a
_diffrn_radiation_wavelength 0.71073
_diffrn_reflns_av_R_equivalents 0.0273
_diffrn_reflns_av_sigmaI/netI 0.0306
_diffrn_reflns_limit_h_max 27
_diffrn_reflns_limit_h_min -26
_diffrn_reflns_limit_k_max 28
_diffrn_reflns_limit_k_min -28
_diffrn_reflns_limit_l_max 21
_diffrn_reflns_limit_l_min -14
_diffrn_reflns_number 47478
_diffrn_reflns_theta_full 25.50
_diffrn_reflns_theta_max 25.50
_diffrn_reflns_theta_min 1.81
_exptl_absorpt_coefficient_mu 0.768
_exptl_absorpt_correction_T_max 0.9517
_exptl_absorpt_correction_T_min 0.7856
_exptl_absorpt_correction_type multi-scan
_exptl_absorpt_process_details SADABS
_exptl_crystal_colour brown
_exptl_crystal_density_diffrn 1.563
_exptl_crystal_description plate
_exptl_crystal_F_000 4408
_exptl_crystal_size_max 0.33
_exptl_crystal_size_mid 0.19
_exptl_crystal_size_min 0.07
_refine_diff_density_max 2.847
_refine_diff_density_min -0.949
_refine_diff_density_rms 0.131
_refine_ls_extinction_method none
_refine_ls_goodness_of_fit_ref 1.114
_refine_ls_hydrogen_treatment mixed
_refine_ls_matrix_type full
_refine_ls_number_parameters 1212
_refine_ls_number_reflns 17120
_refine_ls_number_restraints 68
_refine_ls_restrained_S_all 1.118
_refine_ls_R_factor_all 0.0670
_refine_ls_R_factor_gt 0.0500
_refine_ls_shift/su_max 0.004
_refine_ls_shift/su_mean 0.000
_refine_ls_structure_factor_coef Fsqd
_refine_ls_weighting_details 'calc w=1/[\s^2^(Fo^2^)+(0.0719P)^2^+17.1334P] where P=(Fo^2^+2Fc^2^)/3'
_refine_ls_weighting_scheme calc
_refine_ls_wR_factor_gt 0.1202
_refine_ls_wR_factor_ref 0.1396
_reflns_number_gt 13378
_reflns_number_total 17120
_reflns_threshold_expression >2sigma(I)
_cod_data_source_file ja075808zsi20070802_061236_2.cif
_cod_data_source_block trf100k
_cod_original_cell_volume 9233.1(10)
_cod_database_code 4110075

loop_
_symmetry_equiv_pos_as_xyz
'x, y, z'
'-x, y+1/2, -z+1/2'
'-x, -y, -z'
'x, -y-1/2, z-1/2'

loop_
_atom_site_label
_atom_site_type_symbol
_atom_site_fract_x
_atom_site_fract_y
_atom_site_fract_z
_atom_site_U_iso_or_equiv
_atom_site_adp_type
_atom_site_occupancy
_atom_site_symmetry_multiplicity
_atom_site_calc_flag
_atom_site_refinement_flags
_atom_site_disorder_assembly
_atom_site_disorder_group
Ru1 Ru 0.691570(14) 0.651104(14) 0.01887(2) 0.02604(10) Uani 1 1 d . A .
Ru2 Ru 0.594775(14) 0.660114(14) -0.050407(19) 0.02491(9) Uani 1 1 d . A .
O1 O 0.65449(12) 0.64907(12) 0.11975(16) 0.0272(6) Uani 1 1 d . . .
O2 O 0.56252(12) 0.66083(11) 0.05379(16) 0.0248(6) Uani 1 1 d . . .
O3 O 0.78050(13) 0.64202(13) 0.09328(18) 0.0311(7) Uani 1 1 d D . .
H31 H 0.778(2) 0.638(2) 0.1406(13) 0.040 Uiso 1 1 d D . .
H32 H 0.8041(18) 0.6185(16) 0.085(2) 0.040 Uiso 1 1 d D . .
N1 N 0.69495(14) 0.73758(14) 0.0288(2) 0.0259(7) Uani 1 1 d . . .
N2 N 0.60201(14) 0.74585(14) -0.04533(19) 0.0245(7) Uani 1 1 d . . .
N3 N 0.72368(12) 0.65495(15) -0.0823(2) 0.0331(8) Uani 1 1 d D . .
N4 N 0.62760(16) 0.66058(14) -0.1506(2) 0.0279(8) Uani 1 1 d . . .
N5 N 0.68238(15) 0.56497(14) 0.0125(2) 0.0276(7) Uani 1 1 d . . .
N6 N 0.58700(15) 0.57501(14) -0.05156(19) 0.0262(7) Uani 1 1 d . . .
C1 C 0.59855(18) 0.65434(17) 0.1165(2) 0.0278(9) Uani 1 1 d . . .
C2 C 0.5737(2) 0.6531(2) 0.1916(3) 0.0375(11) Uani 1 1 d . . .
H2A H 0.5818 0.6161 0.2163 0.056 Uiso 1 1 calc R . .
H2B H 0.5306 0.6596 0.1816 0.056 Uiso 1 1 calc R . .
H2C H 0.5926 0.6830 0.2258 0.056 Uiso 1 1 calc R . .
C3 C 0.65073(17) 0.76923(17) -0.0060(2) 0.0272(9) Uani 1 1 d . . .
H3A H 0.6538 0.8094 -0.0029 0.033 Uiso 1 1 calc R . .
C4 C 0.74189(18) 0.76809(18) 0.0763(3) 0.0326(10) Uani 1 1 d . . .
C5 C 0.7543(2) 0.7566(2) 0.1558(3) 0.0391(11) Uani 1 1 d . . .
H5A H 0.7324 0.7283 0.1783 0.047 Uiso 1 1 calc R . .
C6 C 0.7988(2) 0.7868(2) 0.2012(3) 0.0511(14) Uani 1 1 d . . .
H6A H 0.8077 0.7786 0.2549 0.061 Uiso 1 1 calc R . .
C7 C 0.8302(2) 0.8285(2) 0.1696(4) 0.0532(14) Uani 1 1 d . . .
H7A H 0.8604 0.8490 0.2014 0.064 Uiso 1 1 calc R . .
C8 C 0.8178(2) 0.8404(2) 0.0918(4) 0.0542(14) Uani 1 1 d . . .
H8A H 0.8391 0.8696 0.0701 0.065 Uiso 1 1 calc R . .
C9 C 0.77406(19) 0.8100(2) 0.0449(3) 0.0405(11) Uani 1 1 d . . .
H9A H 0.7662 0.8179 -0.0090 0.049 Uiso 1 1 calc R . .
C10 C 0.55619(17) 0.78200(17) -0.0810(2) 0.0250(8) Uani 1 1 d . . .
C11 C 0.56707(19) 0.83594(18) -0.1088(3) 0.0311(9) Uani 1 1 d . . .
H11A H 0.6068 0.8497 -0.1050 0.037 Uiso 1 1 calc R . .
C12 C 0.5198(2) 0.86925(19) -0.1419(3) 0.0335(10) Uani 1 1 d . . .
H12A H 0.5274 0.9063 -0.1595 0.040 Uiso 1 1 calc R . .
C13 C 0.4616(2) 0.84984(18) -0.1499(3) 0.0332(10) Uani 1 1 d . . .
H13A H 0.4296 0.8730 -0.1732 0.040 Uiso 1 1 calc R . .
C14 C 0.45095(19) 0.79559(19) -0.1231(3) 0.0324(9) Uani 1 1 d . . .
H14A H 0.4114 0.7814 -0.1284 0.039 Uiso 1 1 calc R . .
C15 C 0.49760(19) 0.76264(18) -0.0890(2) 0.0311(9) Uani 1 1 d . . .
H15A H 0.4897 0.7259 -0.0707 0.037 Uiso 1 1 calc R . .
C16 C 0.6862(2) 0.6583(2) -0.1486(3) 0.0377(11) Uani 1 1 d . A .
H16A H 0.7021 0.6590 -0.1960 0.045 Uiso 1 1 calc R . .
C17 C 0.78783(14) 0.6658(2) -0.0792(4) 0.0322(17) Uani 0.526(4) 1 d PGD A 1
C18 C 0.80797(19) 0.7192(2) -0.0974(4) 0.0393(15) Uani 0.526(4) 1 d PG A 1
H18 H 0.7806 0.7497 -0.1075 0.047 Uiso 0.526(4) 1 calc PR A 1
C19 C 0.8682(2) 0.7278(2) -0.1008(4) 0.0450(18) Uani 0.526(4) 1 d PG A 1
H19 H 0.8819 0.7643 -0.1132 0.054 Uiso 0.526(4) 1 calc PR A 1
C20 C 0.90825(14) 0.6831(3) -0.0860(4) 0.0489(19) Uani 0.526(4) 1 d PG A 1
H20 H 0.9494 0.6891 -0.0883 0.059 Uiso 0.526(4) 1 calc PR A 1
C21 C 0.88811(19) 0.6298(2) -0.0678(4) 0.0462(18) Uani 0.526(4) 1 d PG A 1
H21 H 0.9155 0.5993 -0.0577 0.055 Uiso 0.526(4) 1 calc PR A 1
C22 C 0.8279(2) 0.62114(19) -0.0644(4) 0.0451(17) Uani 0.526(4) 1 d PG A 1
H22 H 0.8141 0.5847 -0.0520 0.054 Uiso 0.526(4) 1 calc PR A 1
C17B C 0.78061(18) 0.6370(3) -0.0984(4) 0.0322(17) Uani 0.474(4) 1 d PGD A 2
C18B C 0.8276(3) 0.6716(2) -0.0666(4) 0.0393(15) Uani 0.474(4) 1 d PG A 2
H18B H 0.8200 0.7043 -0.0378 0.047 Uiso 0.474(4) 1 calc PR A 2
C19B C 0.8856(2) 0.6583(3) -0.0771(4) 0.0450(18) Uani 0.474(4) 1 d PG A 2
H19B H 0.9177 0.6819 -0.0554 0.054 Uiso 0.474(4) 1 calc PR A 2
C20B C 0.89664(17) 0.6104(3) -0.1193(4) 0.0489(19) Uani 0.474(4) 1 d PG A 2
H20B H 0.9363 0.6013 -0.1264 0.059 Uiso 0.474(4) 1 calc PR A 2
C21B C 0.8497(2) 0.5759(2) -0.1510(4) 0.0462(18) Uani 0.474(4) 1 d PG A 2
H21B H 0.8572 0.5432 -0.1799 0.055 Uiso 0.474(4) 1 calc PR A 2
C22B C 0.7916(2) 0.5892(3) -0.1406(4) 0.0451(17) Uani 0.474(4) 1 d PG A 2
H22B H 0.7595 0.5655 -0.1623 0.054 Uiso 0.474(4) 1 calc PR A 2
C23 C 0.5912(2) 0.66806(19) -0.2243(3) 0.0338(10) Uani 1 1 d . A .
C24 C 0.6107(2) 0.7004(2) -0.2824(3) 0.0421(11) Uani 1 1 d . . .
H24A H 0.6482 0.7190 -0.2734 0.050 Uiso 1 1 calc R A .
C25 C 0.5747(3) 0.7052(2) -0.3534(3) 0.0476(13) Uani 1 1 d . A .
H25A H 0.5881 0.7271 -0.3932 0.057 Uiso 1 1 calc R . .
C26 C 0.5201(3) 0.6791(2) -0.3675(3) 0.0492(13) Uani 1 1 d . . .
H26A H 0.4966 0.6817 -0.4170 0.059 Uiso 1 1 calc R A .
C27 C 0.4996(3) 0.6488(2) -0.3090(3) 0.0468(12) Uani 1 1 d . A .
H27A H 0.4613 0.6317 -0.3179 0.056 Uiso 1 1 calc R . .
C28 C 0.5346(2) 0.6434(2) -0.2374(3) 0.0393(11) Uani 1 1 d . . .
H28A H 0.5202 0.6228 -0.1973 0.047 Uiso 1 1 calc R A .
C29 C 0.63201(18) 0.54230(17) -0.0208(2) 0.0265(9) Uani 1 1 d . A .
H29A H 0.6278 0.5022 -0.0228 0.032 Uiso 1 1 calc R . .
C30 C 0.72584(18) 0.52601(17) 0.0524(2) 0.0283(9) Uani 1 1 d . A .
C31 C 0.7328(2) 0.52315(19) 0.1323(3) 0.0362(10) Uani 1 1 d . . .
H31A H 0.7084 0.5457 0.1601 0.043 Uiso 1 1 calc R A .
C32 C 0.7749(2) 0.4877(2) 0.1715(3) 0.0392(11) Uani 1 1 d . A .
H32A H 0.7796 0.4860 0.2263 0.047 Uiso 1 1 calc R . .
C33 C 0.8105(2) 0.45459(19) 0.1319(3) 0.0374(10) Uani 1 1 d . . .
H33A H 0.8396 0.4303 0.1596 0.045 Uiso 1 1 calc R A .
C34 C 0.8037(2) 0.45676(19) 0.0520(3) 0.0360(10) Uani 1 1 d . A .
H34A H 0.8281 0.4339 0.0246 0.043 Uiso 1 1 calc R . .
C35 C 0.76075(19) 0.49283(18) 0.0113(3) 0.0335(10) Uani 1 1 d . . .
H35A H 0.7557 0.4944 -0.0436 0.040 Uiso 1 1 calc R A .
C36 C 0.53368(18) 0.54901(17) -0.0886(2) 0.0276(9) Uani 1 1 d . A .
C37 C 0.5346(2) 0.50910(19) -0.1469(3) 0.0364(10) Uani 1 1 d . . .
H37A H 0.5716 0.4961 -0.1597 0.044 Uiso 1 1 calc RD A .
C38 C 0.4820(2) 0.4884(2) -0.1858(3) 0.0455(12) Uani 1 1 d . A .
H38A H 0.4830 0.4613 -0.2258 0.055 Uiso 1 1 calc R . .
C39 C 0.4277(2) 0.5063(2) -0.1682(3) 0.0447(12) Uani 1 1 d . . .
H39A H 0.3917 0.4918 -0.1959 0.054 Uiso 1 1 calc R A .
C40 C 0.4262(2) 0.5460(2) -0.1092(3) 0.0381(11) Uani 1 1 d . A .
H40A H 0.3891 0.5584 -0.0962 0.046 Uiso 1 1 calc R . .
C41 C 0.47905(19) 0.56708(18) -0.0695(3) 0.0317(9) Uani 1 1 d . . .
H41A H 0.4781 0.5940 -0.0292 0.038 Uiso 1 1 calc R A .
Ru3 Ru 1.268912(14) 0.682884(14) 0.491939(19) 0.02425(9) Uani 1 1 d . . .
Ru4 Ru 1.173330(14) 0.672977(14) 0.428625(19) 0.02415(9) Uani 1 1 d . . .
O7 O 1.20813(12) 0.66334(12) 0.32705(16) 0.0276(6) Uani 1 1 d . . .
O8 O 1.30070(12) 0.67885(12) 0.38760(16) 0.0255(6) Uani 1 1 d . . .
O9 O 1.08997(13) 0.65918(14) 0.35157(17) 0.0310(7) Uani 1 1 d D . .
H91 H 1.0539(10) 0.660(2) 0.356(3) 0.040 Uiso 1 1 d D . .
H92 H 1.091(2) 0.651(2) 0.3073(14) 0.040 Uiso 1 1 d D . .
N7 N 1.18117(14) 0.58619(14) 0.4490(2) 0.0269(7) Uani 1 1 d . . .
N8 N 1.27940(14) 0.59811(15) 0.50285(19) 0.0264(7) Uani 1 1 d . . .
N9 N 1.14098(14) 0.68476(14) 0.53033(19) 0.0247(7) Uani 1 1 d . . .
N10 N 1.23763(14) 0.68551(14) 0.59492(19) 0.0240(7) Uani 1 1 d . . .
N11 N 1.16923(14) 0.75979(14) 0.40960(19) 0.0256(7) Uani 1 1 d . . .
N12 N 1.26279(14) 0.76885(14) 0.48101(19) 0.0256(7) Uani 1 1 d . . .
C42 C 1.26366(18) 0.66846(18) 0.3270(3) 0.0289(9) Uani 1 1 d . . .
C43 C 1.2869(2) 0.6605(2) 0.2518(3) 0.0414(11) Uani 1 1 d . . .
H43A H 1.2534 0.6592 0.2094 0.062 Uiso 1 1 calc R . .
H43B H 1.3093 0.6248 0.2532 0.062 Uiso 1 1 calc R . .
H43C H 1.3132 0.6922 0.2435 0.062 Uiso 1 1 calc R . .
C44 C 1.23255(18) 0.56504(18) 0.4817(2) 0.0277(9) Uani 1 1 d . . .
H44A H 1.2361 0.5253 0.4902 0.033 Uiso 1 1 calc R . .
C45 C 1.13469(18) 0.54511(17) 0.4298(3) 0.0303(9) Uani 1 1 d . . .
C46 C 1.1184(2) 0.5282(2) 0.3539(3) 0.0378(11) Uani 1 1 d . . .
H46A H 1.1367 0.5452 0.3140 0.045 Uiso 1 1 calc R . .
C47 C 1.0757(2) 0.4867(2) 0.3361(3) 0.0465(12) Uani 1 1 d . . .
H47A H 1.0646 0.4754 0.2838 0.056 Uiso 1 1 calc R . .
C48 C 1.0488(2) 0.4615(2) 0.3937(3) 0.0431(12) Uani 1 1 d . . .
H48A H 1.0192 0.4332 0.3808 0.052 Uiso 1 1 calc R . .
C49 C 1.0652(2) 0.4777(2) 0.4695(3) 0.0393(11) Uani 1 1 d . . .
H49A H 1.0474 0.4599 0.5094 0.047 Uiso 1 1 calc R . .
C50 C 1.10784(19) 0.52007(18) 0.4879(3) 0.0315(9) Uani 1 1 d . . .
H50A H 1.1185 0.5318 0.5401 0.038 Uiso 1 1 calc R . .
C51 C 1.33520(17) 0.57236(17) 0.5330(2) 0.0274(9) Uani 1 1 d . . .
C52 C 1.33949(19) 0.53049(18) 0.5895(3) 0.0318(9) Uani 1 1 d . . .
H52A H 1.3054 0.5196 0.6117 0.038 Uiso 1 1 calc R . .
C53 C 1.39418(19) 0.5048(2) 0.6132(3) 0.0363(10) Uani 1 1 d . . .
H53A H 1.3969 0.4752 0.6504 0.044 Uiso 1 1 calc R . .
C54 C 1.4447(2) 0.5215(2) 0.5836(3) 0.0397(11) Uani 1 1 d . . .
H54A H 1.4819 0.5037 0.6007 0.048 Uiso 1 1 calc R . .
C55 C 1.44086(19) 0.5645(2) 0.5287(3) 0.0366(10) Uani 1 1 d . . .
H55A H 1.4755 0.5764 0.5085 0.044 Uiso 1 1 calc R . .
C56 C 1.38653(18) 0.59005(18) 0.5037(2) 0.0299(9) Uani 1 1 d . . .
H56A H 1.3840 0.6197 0.4664 0.036 Uiso 1 1 calc R . .
C57 C 1.17927(18) 0.68881(17) 0.5948(2) 0.0273(9) Uani 1 1 d . . .
H57A H 1.1645 0.6942 0.6424 0.033 Uiso 1 1 calc R . .
C58 C 1.08046(18) 0.69985(18) 0.5357(2) 0.0284(9) Uani 1 1 d . . .
C59 C 1.06721(19) 0.75246(19) 0.5643(2) 0.0318(9) Uani 1 1 d . . .
H59A H 1.0981 0.7792 0.5789 0.038 Uiso 1 1 calc R . .
C60 C 1.0088(2) 0.7659(2) 0.5715(3) 0.0375(10) Uani 1 1 d . . .
H60A H 0.9996 0.8021 0.5906 0.045 Uiso 1 1 calc R . .
C61 C 0.9636(2) 0.7267(2) 0.5509(3) 0.0403(11) Uani 1 1 d . . .
H61A H 0.9238 0.7354 0.5578 0.048 Uiso 1 1 calc R . .
C62 C 0.97680(19) 0.6752(2) 0.5203(3) 0.0367(10) Uani 1 1 d . . .
H62A H 0.9456 0.6489 0.5044 0.044 Uiso 1 1 calc R . .
C63 C 1.03522(19) 0.6611(2) 0.5125(3) 0.0329(10) Uani 1 1 d . . .
H63A H 1.0441 0.6254 0.4916 0.039 Uiso 1 1 calc R . .
C64 C 1.27578(18) 0.68031(18) 0.6668(2) 0.0275(9) Uani 1 1 d . . .
C65 C 1.2583(2) 0.65149(19) 0.7295(3) 0.0343(10) Uani 1 1 d . . .
H65A H 1.2200 0.6343 0.7247 0.041 Uiso 1 1 calc R . .
C66 C 1.2969(2) 0.6479(2) 0.7990(3) 0.0381(11) Uani 1 1 d . . .
H66A H 1.2845 0.6290 0.8418 0.046 Uiso 1 1 calc R . .
C67 C 1.3532(2) 0.6716(2) 0.8064(3) 0.0376(11) Uani 1 1 d . . .
H67A H 1.3793 0.6691 0.8541 0.045 Uiso 1 1 calc R . .
C68 C 1.3711(2) 0.6992(2) 0.7437(3) 0.0391(11) Uani 1 1 d . . .
H68A H 1.4099 0.7154 0.7481 0.047 Uiso 1 1 calc R . .
C69 C 1.33283(19) 0.7032(2) 0.6745(3) 0.0348(10) Uani 1 1 d . . .
H69A H 1.3457 0.7218 0.6317 0.042 Uiso 1 1 calc R . .
C70 C 1.21426(17) 0.79188(17) 0.4421(2) 0.0256(8) Uani 1 1 d . . .
H70A H 1.2115 0.8320 0.4373 0.031 Uiso 1 1 calc R . .
C71 C 1.12044(17) 0.79141(18) 0.3675(2) 0.0267(9) Uani 1 1 d . . .
C72 C 1.09347(18) 0.83452(18) 0.4043(3) 0.0297(9) Uani 1 1 d . . .
H72A H 1.1053 0.8410 0.4580 0.036 Uiso 1 1 calc R . .
C73 C 1.04978(19) 0.8679(2) 0.3634(3) 0.0343(10) Uani 1 1 d . . .
H73A H 1.0321 0.8976 0.3889 0.041 Uiso 1 1 calc R . .
C74 C 1.0316(2) 0.8581(2) 0.2850(3) 0.0377(10) Uani 1 1 d . . .
H74A H 1.0013 0.8808 0.2568 0.045 Uiso 1 1 calc R . .
C75 C 1.0582(2) 0.8147(2) 0.2481(3) 0.0402(11) Uani 1 1 d . . .
H75A H 1.0459 0.8079 0.1945 0.048 Uiso 1 1 calc R . .
C76 C 1.10244(19) 0.7814(2) 0.2889(2) 0.0334(10) Uani 1 1 d . . .
H76A H 1.1204 0.7518 0.2634 0.040 Uiso 1 1 calc R . .
C77 C 1.30929(18) 0.80453(17) 0.5170(2) 0.0267(9) Uani 1 1 d . . .
C78 C 1.36788(18) 0.78700(19) 0.5166(2) 0.0307(9) Uani 1 1 d . . .
H78A H 1.3756 0.7534 0.4896 0.037 Uiso 1 1 calc R . .
C79 C 1.41515(19) 0.8180(2) 0.5551(3) 0.0345(10) Uani 1 1 d . . .
H79A H 1.4550 0.8052 0.5561 0.041 Uiso 1 1 calc R . .
C80 C 1.4035(2) 0.8681(2) 0.5923(3) 0.0368(10) Uani 1 1 d . . .
H80A H 1.4356 0.8900 0.6181 0.044 Uiso 1 1 calc R . .
C81 C 1.3457(2) 0.88603(19) 0.5918(3) 0.0352(10) Uani 1 1 d . . .
H81A H 1.3381 0.9205 0.6168 0.042 Uiso 1 1 calc R . .
C82 C 1.29840(19) 0.85413(18) 0.5551(3) 0.0308(9) Uani 1 1 d . . .
H82A H 1.2586 0.8663 0.5561 0.037 Uiso 1 1 calc R . .
S1 S 0.73409(5) 0.62118(5) 0.30869(7) 0.0330(2) Uani 1 1 d . . .
O4 O 0.71454(15) 0.67055(15) 0.3463(2) 0.0451(8) Uani 1 1 d . . .
O5 O 0.77097(14) 0.63255(15) 0.24961(19) 0.0410(8) Uani 1 1 d . . .
O6 O 0.68993(14) 0.57741(14) 0.29034(19) 0.0406(8) Uani 1 1 d . . .
C83 C 0.7877(2) 0.5875(2) 0.3835(3) 0.0398(11) Uani 1 1 d . . .
F1 F 0.76228(13) 0.57389(12) 0.44531(16) 0.0490(7) Uani 1 1 d . . .
F2 F 0.80979(15) 0.53997(13) 0.35769(18) 0.0580(8) Uani 1 1 d . . .
F3 F 0.83353(12) 0.62203(13) 0.40735(17) 0.0497(7) Uani 1 1 d . . .
S2 S 1.12362(5) 0.59700(6) 0.14724(7) 0.0403(3) Uani 1 1 d . . .
O10 O 1.16240(16) 0.55449(18) 0.1858(2) 0.0541(10) Uani 1 1 d . . .
O11 O 1.09147(14) 0.63077(17) 0.19695(18) 0.0476(9) Uani 1 1 d . . .
O12 O 1.14806(14) 0.62864(15) 0.08866(19) 0.0419(8) Uani 1 1 d . . .
C84 C 1.0631(2) 0.5562(2) 0.0913(3) 0.0450(12) Uani 1 1 d . . .
F4 F 1.02209(13) 0.59043(14) 0.05313(17) 0.0556(8) Uani 1 1 d . . .
F5 F 1.03557(14) 0.52326(15) 0.13738(19) 0.0604(8) Uani 1 1 d . . .
F6 F 1.08277(14) 0.52267(15) 0.03973(19) 0.0603(8) Uani 1 1 d . . .
O1S O 0.7039(15) 0.5215(15) -0.2297(19) 0.0808(18) Uani 0.146(8) 1 d PD B 1
C1S C 0.7336(12) 0.549(3) -0.282(4) 0.36(2) Uani 0.146(8) 1 d PD B 1
H1S1 H 0.7613 0.5219 -0.3018 0.437 Uiso 0.146(8) 1 calc PR B 1
H1S2 H 0.7577 0.5801 -0.2555 0.437 Uiso 0.146(8) 1 calc PR B 1
C2S C 0.693(2) 0.573(3) -0.350(3) 0.156(7) Uani 0.146(8) 1 d PD B 1
H2S1 H 0.7084 0.5662 -0.3991 0.188 Uiso 0.146(8) 1 calc PR B 1
H2S2 H 0.6872 0.6145 -0.3436 0.188 Uiso 0.146(8) 1 calc PR B 1
C3S C 0.6361(18) 0.541(3) -0.3460(17) 0.121(4) Uani 0.146(8) 1 d PD B 1
H3S1 H 0.6006 0.5654 -0.3585 0.145 Uiso 0.146(8) 1 calc PR B 1
H3S2 H 0.6324 0.5077 -0.3812 0.145 Uiso 0.146(8) 1 calc PR B 1
C4S C 0.6449(13) 0.5228(8) -0.2625(14) 0.075(2) Uani 0.146(8) 1 d PD B 1
H4S1 H 0.6231 0.5494 -0.2328 0.090 Uiso 0.146(8) 1 calc PRD B 1
H4S2 H 0.6274 0.4846 -0.2587 0.090 Uiso 0.146(8) 1 calc PRD B 1
O1SB O 0.6551(2) 0.4888(3) -0.2605(4) 0.0808(18) Uani 0.854(8) 1 d PD B 2
C1SB C 0.7109(4) 0.4944(8) -0.2816(13) 0.36(2) Uani 0.854(8) 1 d PD B 2
H1S3 H 0.7220 0.4583 -0.3048 0.437 Uiso 0.854(8) 1 calc PR B 2
H1S4 H 0.7402 0.5016 -0.2348 0.437 Uiso 0.854(8) 1 calc PR B 2
C2SB C 0.7143(4) 0.5414(6) -0.3382(8) 0.156(7) Uani 0.854(8) 1 d PD B 2
H2S3 H 0.7388 0.5305 -0.3783 0.188 Uiso 0.854(8) 1 calc PR B 2
H2S4 H 0.7309 0.5764 -0.3119 0.188 Uiso 0.854(8) 1 calc PR B 2
C3SB C 0.6502(5) 0.5493(4) -0.3724(6) 0.121(4) Uani 0.854(8) 1 d PD B 2
H3S3 H 0.6382 0.5896 -0.3708 0.145 Uiso 0.854(8) 1 calc PR B 2
H3S4 H 0.6428 0.5357 -0.4266 0.145 Uiso 0.854(8) 1 calc PR B 2
C4SB C 0.6177(3) 0.5136(4) -0.3211(4) 0.075(2) Uani 0.854(8) 1 d PD B 2
H4S3 H 0.5882 0.5376 -0.2997 0.090 Uiso 0.854(8) 1 calc PR B 2
H4S4 H 0.5956 0.4834 -0.3526 0.090 Uiso 0.854(8) 1 calc PR B 2
O2S O 0.9740(3) 0.6709(4) 0.3284(4) 0.0537(18) Uani 0.534(7) 1 d PD C 1
C5S C 0.9581(4) 0.7031(4) 0.2583(6) 0.054(2) Uani 0.534(7) 1 d PD C 1
H5S1 H 0.9923 0.7063 0.2292 0.065 Uiso 0.534(7) 1 calc PR C 1
H5S2 H 0.9443 0.7416 0.2696 0.065 Uiso 0.534(7) 1 calc PR C 1
C6S C 0.9081(5) 0.6686(4) 0.2135(6) 0.058(3) Uani 0.534(7) 1 d PD C 1
H6S1 H 0.9062 0.6744 0.1571 0.070 Uiso 0.534(7) 1 calc PR C 1
H6S2 H 0.8691 0.6789 0.2288 0.070 Uiso 0.534(7) 1 calc PR C 1
C7S C 0.9246(7) 0.6077(4) 0.2359(7) 0.079(4) Uani 0.534(7) 1 d PD C 1
H7S1 H 0.8888 0.5832 0.2311 0.094 Uiso 0.534(7) 1 calc PR C 1
H7S2 H 0.9531 0.5921 0.2036 0.094 Uiso 0.534(7) 1 calc PR C 1
C8S C 0.9530(5) 0.6135(5) 0.3195(7) 0.080(4) Uani 0.534(7) 1 d PD C 1
H8S1 H 0.9235 0.6058 0.3546 0.096 Uiso 0.534(7) 1 calc PR C 1
H8S2 H 0.9866 0.5865 0.3313 0.096 Uiso 0.534(7) 1 calc PRD C 1
O2SB O 0.9739(4) 0.6362(4) 0.3430(5) 0.0537(18) Uani 0.466(7) 1 d PD C 2
C5SB C 0.9588(5) 0.5927(4) 0.2859(7) 0.054(2) Uani 0.466(7) 1 d PD C 2
H5S3 H 0.9321 0.5643 0.3048 0.065 Uiso 0.466(7) 1 calc PR C 2
H5S4 H 0.9952 0.5732 0.2746 0.065 Uiso 0.466(7) 1 calc PR C 2
C6SB C 0.9277(7) 0.6216(6) 0.2145(6) 0.058(3) Uani 0.466(7) 1 d PD C 2
H6S3 H 0.9483 0.6133 0.1695 0.070 Uiso 0.466(7) 1 calc PR C 2
H6S4 H 0.8858 0.6086 0.2027 0.070 Uiso 0.466(7) 1 calc PR C 2
C7SB C 0.9302(8) 0.6839(6) 0.2327(7) 0.079(4) Uani 0.466(7) 1 d PD C 2
H7S3 H 0.8919 0.7023 0.2127 0.094 Uiso 0.466(7) 1 calc PR C 2
H7S4 H 0.9624 0.7024 0.2091 0.094 Uiso 0.466(7) 1 calc PR C 2
C8SB C 0.9426(6) 0.6880(5) 0.3198(7) 0.080(4) Uani 0.466(7) 1 d PD C 2
H8S3 H 0.9675 0.7216 0.3362 0.096 Uiso 0.466(7) 1 calc PR C 2
H8S4 H 0.9050 0.6906 0.3421 0.096 Uiso 0.466(7) 1 calc PR C 2

loop_
_atom_site_aniso_label
_atom_site_aniso_U_11
_atom_site_aniso_U_22
_atom_site_aniso_U_33
_atom_site_aniso_U_23
_atom_site_aniso_U_13
_atom_site_aniso_U_12
Ru1 0.02228(17) 0.02652(18) 0.02976(19) 0.00173(14) 0.00528(14) 0.00164(12)
Ru2 0.02374(18) 0.02496(18) 0.02634(18) 0.00016(13) 0.00470(14) 0.00094(12)
O1 0.0227(14) 0.0317(16) 0.0266(15) 0.0014(12) 0.0016(12) 0.0018(11)
O2 0.0199(13) 0.0293(15) 0.0257(15) 0.0009(12) 0.0047(11) -0.0004(11)
O3 0.0252(15) 0.0345(17) 0.0336(16) 0.0013(14) 0.0041(13) 0.0081(12)
N1 0.0196(16) 0.0273(18) 0.0315(19) 0.0013(15) 0.0055(14) -0.0002(13)
N2 0.0214(16) 0.0239(17) 0.0284(18) 0.0026(14) 0.0043(14) 0.0008(13)
N3 0.031(2) 0.036(2) 0.034(2) 0.0093(16) 0.0115(16) 0.0112(15)
N4 0.0331(19) 0.0269(18) 0.0250(18) 0.0041(14) 0.0089(15) 0.0029(14)
N5 0.0272(18) 0.0252(18) 0.0314(19) -0.0001(15) 0.0073(15) 0.0032(14)
N6 0.0291(18) 0.0228(17) 0.0267(18) -0.0023(14) 0.0038(14) 0.0004(14)
C1 0.024(2) 0.027(2) 0.032(2) 0.0008(17) 0.0039(18) 0.0003(16)
C2 0.033(2) 0.048(3) 0.033(2) 0.001(2) 0.007(2) 0.001(2)
C3 0.025(2) 0.023(2) 0.034(2) 0.0012(17) 0.0070(17) 0.0018(16)
C4 0.024(2) 0.029(2) 0.042(3) 0.0000(19) -0.0013(18) 0.0027(17)
C5 0.034(2) 0.039(3) 0.043(3) -0.001(2) 0.000(2) 0.007(2)
C6 0.044(3) 0.059(3) 0.045(3) -0.008(3) -0.011(2) 0.015(3)
C7 0.040(3) 0.047(3) 0.068(4) -0.015(3) -0.008(3) -0.005(2)
C8 0.040(3) 0.047(3) 0.073(4) -0.002(3) 0.002(3) -0.009(2)
C9 0.028(2) 0.040(3) 0.052(3) 0.002(2) -0.001(2) -0.0054(19)
C10 0.026(2) 0.025(2) 0.024(2) -0.0001(16) 0.0035(16) 0.0039(16)
C11 0.029(2) 0.029(2) 0.034(2) 0.0025(18) 0.0021(18) -0.0009(17)
C12 0.039(2) 0.028(2) 0.034(2) 0.0058(19) 0.0051(19) 0.0003(18)
C13 0.035(2) 0.030(2) 0.034(2) 0.0010(19) 0.0023(19) 0.0065(18)
C14 0.027(2) 0.037(2) 0.033(2) -0.0023(19) 0.0028(18) -0.0018(18)
C15 0.034(2) 0.029(2) 0.030(2) 0.0044(18) 0.0032(18) 0.0007(18)
C16 0.041(3) 0.042(3) 0.034(3) 0.008(2) 0.017(2) 0.015(2)
C17 0.038(3) 0.035(5) 0.026(4) 0.004(3) 0.014(3) 0.018(4)
C18 0.035(4) 0.046(4) 0.038(4) -0.010(3) 0.011(3) -0.002(3)
C19 0.042(4) 0.059(5) 0.035(4) -0.007(4) 0.008(3) -0.013(4)
C20 0.033(4) 0.071(5) 0.046(4) -0.005(4) 0.015(3) -0.001(4)
C21 0.033(4) 0.043(4) 0.066(5) 0.009(4) 0.015(3) 0.007(3)
C22 0.037(4) 0.047(4) 0.054(4) 0.010(3) 0.014(3) 0.008(3)
C17B 0.038(3) 0.035(5) 0.026(4) 0.004(3) 0.014(3) 0.018(4)
C18B 0.035(4) 0.046(4) 0.038(4) -0.010(3) 0.011(3) -0.002(3)
C19B 0.042(4) 0.059(5) 0.035(4) -0.007(4) 0.008(3) -0.013(4)
C20B 0.033(4) 0.071(5) 0.046(4) -0.005(4) 0.015(3) -0.001(4)
C21B 0.033(4) 0.043(4) 0.066(5) 0.009(4) 0.015(3) 0.007(3)
C22B 0.037(4) 0.047(4) 0.054(4) 0.010(3) 0.014(3) 0.008(3)
C23 0.043(3) 0.029(2) 0.030(2) 0.0011(18) 0.010(2) 0.0061(19)
C24 0.051(3) 0.040(3) 0.037(3) 0.010(2) 0.012(2) 0.004(2)
C25 0.069(4) 0.041(3) 0.035(3) 0.005(2) 0.014(2) 0.002(3)
C26 0.078(4) 0.040(3) 0.026(2) 0.001(2) -0.006(2) 0.001(3)
C27 0.061(3) 0.044(3) 0.034(3) 0.003(2) 0.004(2) -0.006(2)
C28 0.049(3) 0.033(2) 0.035(3) 0.005(2) 0.005(2) -0.001(2)
C29 0.034(2) 0.022(2) 0.025(2) 0.0000(16) 0.0080(17) 0.0016(17)
C30 0.030(2) 0.021(2) 0.034(2) 0.0032(17) 0.0054(18) 0.0005(16)
C31 0.043(3) 0.029(2) 0.038(3) 0.0015(19) 0.011(2) 0.0080(19)
C32 0.050(3) 0.036(3) 0.032(2) 0.004(2) 0.006(2) 0.006(2)
C33 0.035(2) 0.032(2) 0.044(3) 0.004(2) 0.000(2) 0.0044(19)
C34 0.034(2) 0.032(2) 0.044(3) 0.003(2) 0.016(2) 0.0046(19)
C35 0.038(2) 0.032(2) 0.033(2) 0.0027(19) 0.0101(19) 0.0063(19)
C36 0.030(2) 0.022(2) 0.029(2) 0.0038(17) 0.0022(17) -0.0028(16)
C37 0.041(3) 0.031(2) 0.036(2) -0.004(2) 0.001(2) 0.0039(19)
C38 0.049(3) 0.042(3) 0.044(3) -0.007(2) -0.002(2) -0.002(2)
C39 0.039(3) 0.041(3) 0.050(3) -0.001(2) -0.007(2) -0.010(2)
C40 0.032(2) 0.037(3) 0.045(3) 0.009(2) 0.005(2) -0.0019(19)
C41 0.036(2) 0.027(2) 0.033(2) 0.0008(18) 0.0061(19) -0.0015(18)
Ru3 0.02091(17) 0.02814(18) 0.02322(17) 0.00037(13) 0.00167(13) -0.00134(12)
Ru4 0.02057(17) 0.02935(18) 0.02207(17) 0.00073(13) 0.00154(13) -0.00185(12)
O7 0.0230(14) 0.0375(16) 0.0221(14) -0.0006(12) 0.0025(12) -0.0021(12)
O8 0.0214(14) 0.0314(15) 0.0243(15) -0.0002(12) 0.0053(12) -0.0017(11)
O9 0.0235(15) 0.0439(18) 0.0238(15) 0.0014(14) -0.0026(12) -0.0062(13)
N7 0.0221(17) 0.0254(18) 0.0331(19) -0.0003(15) 0.0035(14) -0.0021(13)
N8 0.0244(17) 0.0305(18) 0.0243(17) 0.0004(15) 0.0040(14) 0.0004(14)
N9 0.0232(17) 0.0310(18) 0.0188(16) 0.0033(14) -0.0008(14) 0.0007(14)
N10 0.0208(17) 0.0294(18) 0.0208(17) 0.0012(14) -0.0001(13) -0.0004(13)
N11 0.0233(17) 0.0278(18) 0.0255(17) 0.0014(14) 0.0028(14) -0.0032(13)
N12 0.0235(17) 0.0261(17) 0.0270(18) 0.0002(14) 0.0032(14) -0.0039(13)
C42 0.024(2) 0.032(2) 0.031(2) 0.0025(18) 0.0054(18) 0.0010(17)
C43 0.032(2) 0.063(3) 0.029(2) -0.006(2) 0.0041(19) -0.006(2)
C44 0.029(2) 0.027(2) 0.028(2) 0.0010(17) 0.0041(17) -0.0016(17)
C45 0.029(2) 0.026(2) 0.034(2) 0.0011(18) -0.0018(18) -0.0011(17)
C46 0.044(3) 0.040(3) 0.030(2) 0.001(2) 0.007(2) -0.008(2)
C47 0.057(3) 0.043(3) 0.036(3) -0.003(2) -0.005(2) -0.014(2)
C48 0.037(3) 0.040(3) 0.049(3) 0.001(2) -0.003(2) -0.012(2)
C49 0.037(3) 0.038(3) 0.044(3) 0.006(2) 0.009(2) -0.003(2)
C50 0.035(2) 0.032(2) 0.027(2) 0.0021(18) 0.0046(18) -0.0022(18)
C51 0.025(2) 0.027(2) 0.028(2) -0.0036(17) -0.0020(17) 0.0008(16)
C52 0.029(2) 0.034(2) 0.032(2) 0.0031(19) 0.0036(18) -0.0045(18)
C53 0.033(2) 0.037(2) 0.037(2) 0.011(2) 0.0008(19) -0.0018(19)
C54 0.028(2) 0.042(3) 0.047(3) 0.003(2) 0.000(2) 0.0036(19)
C55 0.027(2) 0.040(3) 0.041(3) 0.003(2) 0.0008(19) -0.0041(19)
C56 0.028(2) 0.032(2) 0.030(2) 0.0019(18) 0.0025(17) -0.0011(17)
C57 0.027(2) 0.030(2) 0.026(2) 0.0009(17) 0.0085(17) -0.0023(17)
C58 0.027(2) 0.036(2) 0.022(2) 0.0064(18) 0.0059(17) 0.0001(17)
C59 0.033(2) 0.035(2) 0.028(2) 0.0029(18) 0.0046(18) 0.0002(18)
C60 0.035(2) 0.042(3) 0.036(2) 0.002(2) 0.006(2) 0.007(2)
C61 0.030(2) 0.056(3) 0.037(3) 0.005(2) 0.009(2) 0.005(2)
C62 0.027(2) 0.047(3) 0.036(3) 0.006(2) 0.0037(19) -0.0045(19)
C63 0.031(2) 0.038(2) 0.029(2) 0.0009(19) 0.0032(18) -0.0034(18)
C64 0.025(2) 0.033(2) 0.023(2) -0.0014(17) -0.0003(17) 0.0028(17)
C65 0.029(2) 0.041(3) 0.033(2) 0.004(2) 0.0021(19) -0.0020(18)
C66 0.039(3) 0.047(3) 0.028(2) 0.006(2) 0.001(2) -0.001(2)
C67 0.039(3) 0.044(3) 0.027(2) 0.001(2) -0.007(2) 0.007(2)
C68 0.033(2) 0.047(3) 0.035(3) -0.003(2) -0.003(2) -0.005(2)
C69 0.032(2) 0.042(3) 0.029(2) 0.003(2) -0.0005(18) -0.0037(19)
C70 0.026(2) 0.024(2) 0.027(2) 0.0030(17) 0.0035(17) -0.0011(16)
C71 0.023(2) 0.030(2) 0.027(2) 0.0050(17) 0.0030(16) -0.0023(16)
C72 0.027(2) 0.035(2) 0.027(2) 0.0005(18) 0.0037(17) -0.0024(17)
C73 0.032(2) 0.038(2) 0.033(2) 0.000(2) 0.0057(19) 0.0036(19)
C74 0.034(2) 0.043(3) 0.035(2) 0.005(2) -0.001(2) 0.007(2)
C75 0.045(3) 0.050(3) 0.025(2) 0.001(2) 0.002(2) 0.009(2)
C76 0.035(2) 0.038(2) 0.027(2) -0.0012(19) 0.0029(18) 0.0046(19)
C77 0.026(2) 0.028(2) 0.026(2) 0.0032(17) 0.0025(17) -0.0043(16)
C78 0.029(2) 0.035(2) 0.029(2) 0.0001(18) 0.0044(18) -0.0018(18)
C79 0.026(2) 0.040(3) 0.037(3) 0.003(2) 0.0049(19) -0.0053(18)
C80 0.033(2) 0.038(3) 0.037(2) 0.000(2) -0.004(2) -0.0138(19)
C81 0.038(2) 0.033(2) 0.035(2) -0.001(2) 0.006(2) -0.0039(19)
C82 0.028(2) 0.030(2) 0.034(2) 0.0037(18) 0.0039(18) -0.0004(17)
S1 0.0303(5) 0.0342(6) 0.0341(6) 0.0063(5) 0.0034(5) -0.0005(4)
O4 0.0383(18) 0.046(2) 0.049(2) -0.0023(17) 0.0010(16) 0.0067(15)
O5 0.0342(17) 0.051(2) 0.0378(18) 0.0110(16) 0.0069(14) -0.0049(15)
O6 0.0352(17) 0.049(2) 0.0373(18) 0.0031(15) 0.0024(14) -0.0073(14)
C83 0.042(3) 0.036(3) 0.040(3) 0.004(2) 0.001(2) 0.000(2)
F1 0.0663(19) 0.0443(16) 0.0349(15) 0.0097(13) 0.0025(14) -0.0096(14)
F2 0.072(2) 0.0493(18) 0.0475(18) -0.0009(15) -0.0091(15) 0.0253(16)
F3 0.0363(15) 0.0554(18) 0.0539(18) 0.0054(15) -0.0050(13) -0.0054(13)
S2 0.0349(6) 0.0583(8) 0.0278(6) 0.0048(5) 0.0053(5) 0.0068(5)
O10 0.043(2) 0.076(3) 0.043(2) 0.0164(19) 0.0073(16) 0.0146(18)
O11 0.0373(18) 0.076(3) 0.0285(17) -0.0050(17) 0.0024(14) 0.0093(17)
O12 0.0370(18) 0.054(2) 0.0355(18) 0.0049(16) 0.0084(14) 0.0028(15)
C84 0.042(3) 0.056(3) 0.039(3) 0.000(2) 0.011(2) -0.001(2)
F4 0.0442(17) 0.070(2) 0.0473(18) 0.0060(16) -0.0107(14) 0.0026(15)
F5 0.0569(19) 0.071(2) 0.056(2) 0.0099(17) 0.0192(16) -0.0080(16)
F6 0.061(2) 0.070(2) 0.0534(19) -0.0156(17) 0.0197(16) -0.0050(16)
O1S 0.068(4) 0.081(4) 0.091(4) -0.004(3) 0.004(3) 0.027(3)
C1S 0.056(8) 0.19(2) 0.81(6) 0.26(3) -0.043(18) 0.001(10)
C2S 0.119(11) 0.167(15) 0.205(15) -0.082(13) 0.097(11) -0.042(10)
C3S 0.179(12) 0.074(7) 0.124(10) -0.024(7) 0.070(9) -0.025(7)
C4S 0.067(5) 0.106(7) 0.054(5) -0.004(5) 0.012(4) 0.002(5)
O1SB 0.068(4) 0.081(4) 0.091(4) -0.004(3) 0.004(3) 0.027(3)
C1SB 0.056(8) 0.19(2) 0.81(6) 0.26(3) -0.043(18) 0.001(10)
C2SB 0.119(11) 0.167(15) 0.205(15) -0.082(13) 0.097(11) -0.042(10)
C3SB 0.179(12) 0.074(7) 0.124(10) -0.024(7) 0.070(9) -0.025(7)
C4SB 0.067(5) 0.106(7) 0.054(5) -0.004(5) 0.012(4) 0.002(5)
O2S 0.036(3) 0.091(6) 0.035(3) 0.013(4) 0.005(2) -0.004(5)
C5S 0.032(4) 0.080(6) 0.051(5) 0.002(5) 0.005(4) -0.004(4)
C6S 0.047(5) 0.090(7) 0.037(4) -0.001(5) -0.001(4) -0.016(5)
C7S 0.078(8) 0.101(9) 0.063(7) 0.025(6) 0.032(6) 0.026(7)
C8S 0.040(6) 0.107(9) 0.097(9) 0.044(8) 0.020(6) 0.020(6)
O2SB 0.036(3) 0.091(6) 0.035(3) 0.013(4) 0.005(2) -0.004(5)
C5SB 0.032(4) 0.080(6) 0.051(5) 0.002(5) 0.005(4) -0.004(4)
C6SB 0.047(5) 0.090(7) 0.037(4) -0.001(5) -0.001(4) -0.016(5)
C7SB 0.078(8) 0.101(9) 0.063(7) 0.025(6) 0.032(6) 0.026(7)
C8SB 0.040(6) 0.107(9) 0.097(9) 0.044(8) 0.020(6) 0.020(6)

loop_
_atom_type_symbol
_atom_type_description
_atom_type_scat_dispersion_real
_atom_type_scat_dispersion_imag
_atom_type_scat_source
C C 0.0033 0.0016 'International Tables Vol C Tables 4.2.6.8 and 6.1.1.4'
H H 0.0000 0.0000 'International Tables Vol C Tables 4.2.6.8 and 6.1.1.4'
N N 0.0061 0.0033 'International Tables Vol C Tables 4.2.6.8 and 6.1.1.4'
O O 0.0106 0.0060 'International Tables Vol C Tables 4.2.6.8 and 6.1.1.4'
F F 0.0171 0.0103 'International Tables Vol C Tables 4.2.6.8 and 6.1.1.4'
S S 0.1246 0.1234 'International Tables Vol C Tables 4.2.6.8 and 6.1.1.4'
Ru Ru -1.2594 0.8363 'International Tables Vol C Tables 4.2.6.8 and 6.1.1.4'

loop_
_geom_angle_atom_site_label_1
_geom_angle_atom_site_label_2
_geom_angle_atom_site_label_3
_geom_angle
N3 Ru1 N5 92.55(14)
N3 Ru1 N1 90.91(14)
N5 Ru1 N1 175.67(13)
N3 Ru1 O1 176.95(11)
N5 Ru1 O1 88.40(12)
N1 Ru1 O1 88.02(12)
N3 Ru1 O3 95.92(12)
N5 Ru1 O3 90.71(12)
N1 Ru1 O3 91.52(12)
O1 Ru1 O3 86.96(11)
N3 Ru1 Ru2 88.53(9)
N5 Ru1 Ru2 88.96(10)
N1 Ru1 Ru2 88.53(9)
O1 Ru1 Ru2 88.59(8)
O3 Ru1 Ru2 175.54(8)
N4 Ru2 N6 92.29(14)
N4 Ru2 N2 89.70(14)
N6 Ru2 N2 177.98(14)
N4 Ru2 O2 178.70(13)
N6 Ru2 O2 88.58(12)
N2 Ru2 O2 89.43(12)
N4 Ru2 Ru1 90.69(10)
N6 Ru2 Ru1 89.37(9)
N2 Ru2 Ru1 90.23(9)
O2 Ru2 Ru1 88.36(7)
C1 O1 Ru1 119.4(3)
C1 O2 Ru2 119.5(2)
C3 N1 C4 115.4(3)
C3 N1 Ru1 120.4(3)
C4 N1 Ru1 124.1(3)
C3 N2 C10 118.5(3)
C3 N2 Ru2 119.4(3)
C10 N2 Ru2 122.1(3)
C16 N3 C17B 109.0(4)
C16 N3 C17 121.4(4)
C16 N3 Ru1 120.0(3)
C17B N3 Ru1 128.0(4)
C17 N3 Ru1 117.4(3)
C16 N4 C23 118.1(4)
C16 N4 Ru2 118.5(3)
C23 N4 Ru2 123.2(3)
C29 N5 C30 116.1(3)
C29 N5 Ru1 120.2(3)
C30 N5 Ru1 123.2(3)
C29 N6 C36 119.0(3)
C29 N6 Ru2 120.9(3)
C36 N6 Ru2 120.0(3)
O1 C1 O2 124.1(4)
O1 C1 C2 117.4(4)
O2 C1 C2 118.5(4)
N1 C3 N2 121.3(4)
C9 C4 C5 119.2(4)
C9 C4 N1 120.9(4)
C5 C4 N1 119.9(4)
C6 C5 C4 119.5(5)
C7 C6 C5 120.8(5)
C6 C7 C8 120.0(5)
C7 C8 C9 120.1(5)
C4 C9 C8 120.3(5)
C15 C10 C11 118.6(4)
C15 C10 N2 118.4(4)
C11 C10 N2 123.1(4)
C12 C11 C10 119.7(4)
C13 C12 C11 121.5(4)
C12 C13 C14 118.6(4)
C15 C14 C13 120.2(4)
C14 C15 C10 121.4(4)
N4 C16 N3 122.1(4)
C18 C17 C22 120.0
C18 C17 N3 120.4(4)
C22 C17 N3 119.4(4)
C17 C18 C19 120.0
C18 C19 C20 120.0
C21 C20 C19 120.0
C20 C21 C22 120.0
C21 C22 C17 120.0
C18B C17B C22B 120.0
C18B C17B N3 114.3(4)
C22B C17B N3 125.7(4)
C17B C18B C19B 120.0
C18B C19B C20B 120.0
C21B C20B C19B 120.0
C20B C21B C22B 120.0
C21B C22B C17B 120.0
C24 C23 C28 119.3(5)
C24 C23 N4 121.3(4)
C28 C23 N4 119.3(4)
C25 C24 C23 119.4(5)
C26 C25 C24 121.4(5)
C25 C26 C27 119.4(5)
C26 C27 C28 120.4(5)
C27 C28 C23 120.0(5)
N5 C29 N6 120.6(4)
C31 C30 C35 120.4(4)
C31 C30 N5 119.0(4)
C35 C30 N5 120.6(4)
C32 C31 C30 120.0(4)
C31 C32 C33 120.7(4)
C32 C33 C34 119.8(4)
C33 C34 C35 120.0(4)
C30 C35 C34 119.1(4)
C37 C36 C41 119.4(4)
C37 C36 N6 121.4(4)
C41 C36 N6 119.0(4)
C38 C37 C36 119.9(4)
C37 C38 C39 121.4(5)
C38 C39 C40 119.3(4)
C41 C40 C39 119.8(4)
C40 C41 C36 120.3(4)
N8 Ru3 N10 89.90(13)
N8 Ru3 N12 177.15(13)
N10 Ru3 N12 91.42(13)
N8 Ru3 O8 89.21(12)
N10 Ru3 O8 179.10(12)
N12 Ru3 O8 89.47(12)
N8 Ru3 Ru4 91.99(9)
N10 Ru3 Ru4 90.14(9)
N12 Ru3 Ru4 90.54(9)
O8 Ru3 Ru4 89.82(8)
N9 Ru4 O7 177.98(12)
N9 Ru4 N11 89.54(13)
O7 Ru4 N11 89.11(12)
N9 Ru4 N7 90.99(13)
O7 Ru4 N7 90.30(13)
N11 Ru4 N7 177.67(13)
N9 Ru4 O9 99.71(12)
O7 Ru4 O9 81.84(11)
N11 Ru4 O9 91.93(12)
N7 Ru4 O9 90.21(13)
N9 Ru4 Ru3 90.05(9)
O7 Ru4 Ru3 88.43(8)
N11 Ru4 Ru3 89.65(9)
N7 Ru4 Ru3 88.08(9)
O9 Ru4 Ru3 170.12(9)
C42 O7 Ru4 119.8(3)
C42 O8 Ru3 118.1(2)
C44 N7 C45 114.8(3)
C44 N7 Ru4 119.6(3)
C45 N7 Ru4 125.6(3)
C44 N8 C51 118.8(4)
C44 N8 Ru3 118.5(3)
C51 N8 Ru3 122.7(3)
C57 N9 C58 116.2(3)
C57 N9 Ru4 118.5(3)
C58 N9 Ru4 124.1(2)
C57 N10 C64 119.0(3)
C57 N10 Ru3 118.6(3)
C64 N10 Ru3 122.3(3)
C70 N11 C71 114.0(3)
C70 N11 Ru4 118.7(3)
C71 N11 Ru4 127.2(3)
C70 N12 C77 119.5(3)
C70 N12 Ru3 119.8(3)
C77 N12 Ru3 120.7(3)
O7 C42 O8 123.6(4)
O7 C42 C43 117.8(4)
O8 C42 C43 118.6(4)
N7 C44 N8 121.3(4)
C46 C45 C50 119.6(4)
C46 C45 N7 120.2(4)
C50 C45 N7 120.1(4)
C47 C46 C45 120.0(4)
C46 C47 C48 120.7(5)
C49 C48 C47 119.8(4)
C48 C49 C50 119.9(4)
C45 C50 C49 120.0(4)
C52 C51 C56 119.7(4)
C52 C51 N8 121.9(4)
C56 C51 N8 118.4(4)
C53 C52 C51 119.2(4)
C54 C53 C52 121.3(4)
C53 C54 C55 119.5(4)
C56 C55 C54 120.0(4)
C55 C56 C51 120.2(4)
N9 C57 N10 121.9(4)
C59 C58 C63 120.3(4)
C59 C58 N9 120.4(4)
C63 C58 N9 119.4(4)
C58 C59 C60 119.8(4)
C59 C60 C61 120.3(4)
C62 C61 C60 119.5(4)
C61 C62 C63 120.8(4)
C58 C63 C62 119.2(4)
C69 C64 C65 118.7(4)
C69 C64 N10 119.3(4)
C65 C64 N10 122.0(4)
C66 C65 C64 119.9(4)
C67 C66 C65 120.8(4)
C66 C67 C68 119.3(4)
C69 C68 C67 120.2(4)
C68 C69 C64 121.0(4)
N12 C70 N11 121.0(4)
C72 C71 C76 119.6(4)
C72 C71 N11 119.8(4)
C76 C71 N11 120.4(4)
C73 C72 C71 120.6(4)
C72 C73 C74 120.1(4)
C73 C74 C75 119.6(4)
C76 C75 C74 120.5(4)
C75 C76 C71 119.7(4)
C82 C77 C78 119.4(4)
C82 C77 N12 122.6(4)
C78 C77 N12 117.9(4)
C79 C78 C77 120.7(4)
C78 C79 C80 119.2(4)
C81 C80 C79 120.2(4)
C80 C81 C82 120.5(4)
C77 C82 C81 119.9(4)
O4 S1 O6 115.5(2)
O4 S1 O5 115.2(2)
O6 S1 O5 115.5(2)
O4 S1 C83 104.0(2)
O6 S1 C83 102.4(2)
O5 S1 C83 101.4(2)
F2 C83 F1 107.5(4)
F2 C83 F3 107.7(4)
F1 C83 F3 107.5(4)
F2 C83 S1 111.5(3)
F1 C83 S1 111.2(3)
F3 C83 S1 111.3(3)
O10 S2 O12 114.9(2)
O10 S2 O11 115.5(2)
O12 S2 O11 114.9(2)
O10 S2 C84 104.1(3)
O12 S2 C84 103.2(2)
O11 S2 C84 101.8(2)
F6 C84 F4 107.5(4)
F6 C84 F5 107.2(4)
F4 C84 F5 107.4(4)
F6 C84 S2 112.0(3)
F4 C84 S2 111.2(4)
F5 C84 S2 111.2(4)
C4S O1S C1S 104.6(10)
O1S C1S C2S 113.6(8)
C1S C2S C3S 101.7(6)
C4S C3S C2S 101.2(6)
O1S C4S C3S 113.1(8)
C1SB O1SB C4SB 103.8(9)
O1SB C1SB C2SB 112.7(7)
C1SB C2SB C3SB 102.4(5)
C4SB C3SB C2SB 103.0(4)
O1SB C4SB C3SB 113.3(6)
C8S O2S C5S 111.5(7)
O2S C5S C6S 103.4(7)
C5S C6S C7S 103.6(7)
C8S C7S C6S 102.6(6)
O2S C8S C7S 106.1(7)
C5SB O2SB C8SB 110.6(8)
O2SB C5SB C6SB 106.8(7)
C7SB C6SB C5SB 105.6(6)
C6SB C7SB C8SB 105.8(7)
O2SB C8SB C7SB 103.9(8)

loop_
_geom_bond_atom_site_label_1
_geom_bond_atom_site_label_2
_geom_bond_distance
Ru1 N3 2.009(3)
Ru1 N5 2.042(3)
Ru1 N1 2.046(3)
Ru1 O1 2.061(3)
Ru1 O3 2.243(3)
Ru1 Ru2 2.3553(5)
Ru2 N4 1.999(3)
Ru2 N6 2.013(3)
Ru2 N2 2.028(3)
Ru2 O2 2.059(3)
O1 C1 1.267(5)
O2 C1 1.276(5)
N1 C3 1.324(5)
N1 C4 1.442(5)
N2 C3 1.332(5)
N2 C10 1.415(5)
N3 C16 1.335(6)
N3 C17B 1.425(3)
N3 C17 1.470(3)
N4 C16 1.326(6)
N4 C23 1.434(6)
N5 C29 1.317(5)
N5 C30 1.448(5)
N6 C29 1.328(5)
N6 C36 1.424(5)
C1 C2 1.501(6)
C4 C9 1.387(6)
C4 C5 1.402(7)
C5 C6 1.385(7)
C6 C7 1.375(8)
C7 C8 1.375(8)
C8 C9 1.389(7)
C10 C15 1.392(6)
C10 C11 1.396(6)
C11 C12 1.386(6)
C12 C13 1.383(6)
C13 C14 1.395(6)
C14 C15 1.375(6)
C17 C18 1.3900
C17 C22 1.3900
C18 C19 1.3900
C19 C20 1.3900
C20 C21 1.3900
C21 C22 1.3900
C17B C18B 1.3900
C17B C22B 1.3900
C18B C19B 1.3900
C19B C20B 1.3900
C20B C21B 1.3900
C21B C22B 1.3900
C23 C24 1.392(6)
C23 C28 1.397(7)
C24 C25 1.386(7)
C25 C26 1.373(8)
C26 C27 1.380(7)
C27 C28 1.385(7)
C30 C31 1.384(6)
C30 C35 1.385(6)
C31 C32 1.373(6)
C32 C33 1.379(6)
C33 C34 1.383(7)
C34 C35 1.405(6)
C36 C37 1.388(6)
C36 C41 1.395(6)
C37 C38 1.374(7)
C38 C39 1.377(7)
C39 C40 1.396(7)
C40 C41 1.386(6)
Ru3 N8 2.018(3)
Ru3 N10 2.029(3)
Ru3 N12 2.038(3)
Ru3 O8 2.058(3)
Ru3 Ru4 2.2959(4)
Ru4 N9 2.038(3)
Ru4 O7 2.057(3)
Ru4 N11 2.072(3)
Ru4 N7 2.079(3)
Ru4 O9 2.178(3)
O7 C42 1.265(5)
O8 C42 1.274(5)
N7 C44 1.317(5)
N7 C45 1.434(5)
N8 C44 1.326(5)
N8 C51 1.432(5)
N9 C57 1.321(5)
N9 C58 1.434(5)
N10 C57 1.325(5)
N10 C64 1.422(5)
N11 C70 1.329(5)
N11 C71 1.443(5)
N12 C70 1.322(5)
N12 C77 1.421(5)
C42 C43 1.498(6)
C45 C46 1.381(6)
C45 C50 1.388(6)
C46 C47 1.379(6)
C47 C48 1.383(7)
C48 C49 1.377(7)
C49 C50 1.395(6)
C51 C52 1.389(6)
C51 C56 1.402(6)
C52 C53 1.387(6)
C53 C54 1.381(6)
C54 C55 1.389(7)
C55 C56 1.383(6)
C58 C59 1.386(6)
C58 C63 1.389(6)
C59 C60 1.386(6)
C60 C61 1.387(7)
C61 C62 1.378(7)
C62 C63 1.391(6)
C64 C69 1.389(6)
C64 C65 1.395(6)
C65 C66 1.392(6)
C66 C67 1.381(7)
C67 C68 1.385(7)
C68 C69 1.384(6)
C71 C72 1.391(6)
C71 C76 1.393(6)
C72 C73 1.379(6)
C73 C74 1.391(6)
C74 C75 1.392(7)
C75 C76 1.387(6)
C77 C82 1.385(6)
C77 C78 1.392(6)
C78 C79 1.387(6)
C79 C80 1.392(7)
C80 C81 1.375(6)
C81 C82 1.388(6)
S1 O4 1.438(4)
S1 O6 1.441(3)
S1 O5 1.445(3)
S1 C83 1.830(5)
C83 F2 1.331(6)
C83 F1 1.336(6)
C83 F3 1.338(5)
S2 O10 1.434(4)
S2 O12 1.441(3)
S2 O11 1.451(4)
S2 C84 1.835(5)
C84 F6 1.324(6)
C84 F4 1.333(6)
C84 F5 1.338(6)
O1S C4S 1.377(9)
O1S C1S 1.377(9)
C1S C2S 1.499(7)
C2S C3S 1.508(6)
C3S C4S 1.504(5)
O1SB C1SB 1.375(9)
O1SB C4SB 1.384(8)
C1SB C2SB 1.495(7)
C2SB C3SB 1.499(7)
C3SB C4SB 1.498(7)
O2S C8S 1.435(9)
O2S C5S 1.440(9)
C5S C6S 1.516(5)
C6S C7S 1.518(6)
C7S C8S 1.513(5)
O2SB C5SB 1.437(9)
O2SB C8SB 1.440(9)
C5SB C6SB 1.502(8)
C6SB C7SB 1.501(10)
C7SB C8SB 1.509(9)

loop_
_geom_hbond_atom_site_label_D
_geom_hbond_atom_site_label_H
_geom_hbond_atom_site_label_A
_geom_hbond_distance_DH
_geom_hbond_distance_HA
_geom_hbond_distance_DA
_geom_hbond_angle_DHA
O3 H31 O5 0.841(19) 1.940(19) 2.780(4) 176(5)
O9 H92 O11 0.800(19) 1.99(2) 2.788(4) 179(5)
O9 H91 O2S 0.833(19) 1.82(3) 2.615(8) 158(5)
O9 H91 O2SB 0.833(19) 1.88(3) 2.669(10) 159(5)
